data_4117203
loop_
_publ_author_name
'Daniel J. Nurco'
'Craig J. Medforth'
'Timothy P. Forsyth'
'Marilyn M. Olmstead'
'Kevin M. Smith'

_publ_contact_author
; 
        Daniel J. Nurco 
        Chemistry Department 
        University of California 
        Davis, CA 
        95616 
        USA 
;
_publ_contact_author_email nurco@chem.ucdavis.edu
_publ_section_title
;
 Conformational Flexibility in Dodecasubstituted Porphyrins
;
_journal_name_full 'Journal of the American Chemical Society'
_journal_page_first 10918
_journal_page_last 10919
_journal_paper_doi 10.1021/ja962164e
_journal_volume 118
_journal_year 1996
_chemical_compound_source synthetic
_chemical_formula_moiety 'C92 H60 N4 Ni, 5.84(C6 H12), 0.85(C H Cl3)'
_chemical_formula_sum 'C127.9 H130.9 Cl2.6 N4 Ni'
_chemical_formula_weight 1875.06
_chemical_name_common 'Ni(II) DPP'
_chemical_name_systematic
; 
 Ni(II) 2,3,5,7,8,10,12,13,15,17,18,20-dodecaphenylporphyrin
;
_space_group_IT_number 219
_symmetry_cell_setting cubic
_symmetry_space_group_name_Hall 'F -4a 2 3'
_symmetry_space_group_name_H-M 'F -4 3 c'
_atom_sites_solution_hydrogens geom
_atom_sites_solution_primary direct
_atom_sites_solution_secondary difmap
_audit_creation_method SHELXL
_cell_angle_alpha 90.00
_cell_angle_beta 90.00
_cell_angle_gamma 90.00
_cell_formula_units_Z 24
_cell_length_a 40.950(5)
_cell_length_b 40.950(5)
_cell_length_c 40.950(5)
_cell_measurement_reflns_used 49
_cell_measurement_temperature 130(2)
_cell_measurement_theta_max 44.21
_cell_measurement_theta_min 8.94
_cell_volume 68669(15)
_computing_cell_refinement 'Siemens P3'
_computing_data_collection 'Siemens P3'
_computing_data_reduction 'Siemens XDISK'
_computing_molecular_graphics 'Siemens XP'
_computing_publication_material 'Siemens XCIF'
_computing_structure_refinement 'Siemens SHELXTL V. 5.03'
_computing_structure_solution 'Siemens SHELXTL V. 5.03'
_diffrn_ambient_temperature 130(2)
_diffrn_measurement_device 'Syntex P2~1~'
_diffrn_measurement_method '\q - 2\q scans'
_diffrn_radiation_monochromator graphite
_diffrn_radiation_source 'normal-focus sealed tube'
_diffrn_radiation_type CuK\a
_diffrn_radiation_wavelength 1.54178
_diffrn_reflns_av_R_equivalents 0.070
_diffrn_reflns_av_sigmaI/netI 0.0419
_diffrn_reflns_limit_h_max 45
_diffrn_reflns_limit_h_min -38
_diffrn_reflns_limit_k_max 45
_diffrn_reflns_limit_k_min -38
_diffrn_reflns_limit_l_max 45
_diffrn_reflns_limit_l_min -38
_diffrn_reflns_number 19913
_diffrn_reflns_theta_max 57.07
_diffrn_reflns_theta_min 2.16
_diffrn_standards_decay_% 'no decay'
_diffrn_standards_interval_count 198
_diffrn_standards_number 2
_exptl_absorpt_coefficient_mu 1.162
_exptl_absorpt_correction_T_max 0.54
_exptl_absorpt_correction_T_min 0.54
_exptl_absorpt_correction_type none
_exptl_crystal_colour 'translucent red'
_exptl_crystal_density_diffrn 1.088
_exptl_crystal_description prismatic
_exptl_crystal_F_000 23964
_exptl_crystal_size_max 0.64
_exptl_crystal_size_mid 0.64
_exptl_crystal_size_min 0.64
_refine_diff_density_max 0.627
_refine_diff_density_min -0.365
_refine_ls_abs_structure_details 'Flack H D (1983), Acta Cryst. A39, 876-881'
_refine_ls_abs_structure_Flack 0.05(8)
_refine_ls_extinction_method none
_refine_ls_goodness_of_fit_all 1.026
_refine_ls_goodness_of_fit_obs 1.041
_refine_ls_hydrogen_treatment
;
Hydrogens on the porphyrin were treated as riding.  Solvent cyclohexanes 
and chloroform were not assigned hydrogens.
;
_refine_ls_matrix_type full
_refine_ls_number_parameters 248
_refine_ls_number_reflns 3088
_refine_ls_number_restraints 32
_refine_ls_restrained_S_all 1.279
_refine_ls_restrained_S_obs 1.058
_refine_ls_R_factor_all 0.1102
_refine_ls_R_factor_obs 0.0891
_refine_ls_shift/esd_max -0.085
_refine_ls_shift/esd_mean 0.006
_refine_ls_structure_factor_coef Fsqd
_refine_ls_weighting_details 'w=1/[\s^2^(Fo^2^)+(0.1451P)^2^+763.3912P] where P=(Fo^2^+2Fc^2^)/3'
_refine_ls_weighting_scheme calc
_refine_ls_wR_factor_all 0.2883
_refine_ls_wR_factor_obs 0.2250
_reflns_number_observed 2739
_reflns_number_total 3151
_reflns_observed_criterion >2sigma(I)
_cod_data_source_file ja962164e_4.cif
_cod_data_source_block djn95w
_cod_depositor_comments
;
The following automatic conversions were performed:

'_refine_ls_weighting_scheme' value 'calc
w=1/[\s^2^(Fo^2^)+(0.1451P)^2^+763.3912P] where P=(Fo^2^+2Fc^2^)/3'
was changed to 'calc'. New tag '_refine_ls_weighting_details' was
created. The value of the new tag was set to
'w=1/[\s^2^(Fo^2^)+(0.1451P)^2^+763.3912P] where P=(Fo^2^+2Fc^2^)/3'.

Automatic conversion script
Id: cif_fix_values 3143 2015-03-26 13:38:13Z robertas 
;
_cod_original_cell_volume 68669.2(137)
_cod_database_code 4117203

loop_
_symmetry_equiv_pos_as_xyz
'x, y, z'
'-x, -y, z'
'-x, y, -z'
'x, -y, -z'
'z, x, y'
'z, -x, -y'
'-z, -x, y'
'-z, x, -y'
'y, z, x'
'-y, z, -x'
'y, -z, -x'
'-y, -z, x'
'y+1/2, x+1/2, z+1/2'
'-y+1/2, -x+1/2, z+1/2'
'y+1/2, -x+1/2, -z+1/2'
'-y+1/2, x+1/2, -z+1/2'
'x+1/2, z+1/2, y+1/2'
'-x+1/2, z+1/2, -y+1/2'
'-x+1/2, -z+1/2, y+1/2'
'x+1/2, -z+1/2, -y+1/2'
'z+1/2, y+1/2, x+1/2'
'z+1/2, -y+1/2, -x+1/2'
'-z+1/2, y+1/2, -x+1/2'
'-z+1/2, -y+1/2, x+1/2'
'x, y+1/2, z+1/2'
'-x, -y+1/2, z+1/2'
'-x, y+1/2, -z+1/2'
'x, -y+1/2, -z+1/2'
'z, x+1/2, y+1/2'
'z, -x+1/2, -y+1/2'
'-z, -x+1/2, y+1/2'
'-z, x+1/2, -y+1/2'
'y, z+1/2, x+1/2'
'-y, z+1/2, -x+1/2'
'y, -z+1/2, -x+1/2'
'-y, -z+1/2, x+1/2'
'y+1/2, x+1, z+1'
'-y+1/2, -x+1, z+1'
'y+1/2, -x+1, -z+1'
'-y+1/2, x+1, -z+1'
'x+1/2, z+1, y+1'
'-x+1/2, z+1, -y+1'
'-x+1/2, -z+1, y+1'
'x+1/2, -z+1, -y+1'
'z+1/2, y+1, x+1'
'z+1/2, -y+1, -x+1'
'-z+1/2, y+1, -x+1'
'-z+1/2, -y+1, x+1'
'x+1/2, y, z+1/2'
'-x+1/2, -y, z+1/2'
'-x+1/2, y, -z+1/2'
'x+1/2, -y, -z+1/2'
'z+1/2, x, y+1/2'
'z+1/2, -x, -y+1/2'
'-z+1/2, -x, y+1/2'
'-z+1/2, x, -y+1/2'
'y+1/2, z, x+1/2'
'-y+1/2, z, -x+1/2'
'y+1/2, -z, -x+1/2'
'-y+1/2, -z, x+1/2'
'y+1, x+1/2, z+1'
'-y+1, -x+1/2, z+1'
'y+1, -x+1/2, -z+1'
'-y+1, x+1/2, -z+1'
'x+1, z+1/2, y+1'
'-x+1, z+1/2, -y+1'
'-x+1, -z+1/2, y+1'
'x+1, -z+1/2, -y+1'
'z+1, y+1/2, x+1'
'z+1, -y+1/2, -x+1'
'-z+1, y+1/2, -x+1'
'-z+1, -y+1/2, x+1'
'x+1/2, y+1/2, z'
'-x+1/2, -y+1/2, z'
'-x+1/2, y+1/2, -z'
'x+1/2, -y+1/2, -z'
'z+1/2, x+1/2, y'
'z+1/2, -x+1/2, -y'
'-z+1/2, -x+1/2, y'
'-z+1/2, x+1/2, -y'
'y+1/2, z+1/2, x'
'-y+1/2, z+1/2, -x'
'y+1/2, -z+1/2, -x'
'-y+1/2, -z+1/2, x'
'y+1, x+1, z+1/2'
'-y+1, -x+1, z+1/2'
'y+1, -x+1, -z+1/2'
'-y+1, x+1, -z+1/2'
'x+1, z+1, y+1/2'
'-x+1, z+1, -y+1/2'
'-x+1, -z+1, y+1/2'
'x+1, -z+1, -y+1/2'
'z+1, y+1, x+1/2'
'z+1, -y+1, -x+1/2'
'-z+1, y+1, -x+1/2'
'-z+1, -y+1, x+1/2'

loop_
_atom_site_aniso_label
_atom_site_aniso_U_11
_atom_site_aniso_U_22
_atom_site_aniso_U_33
_atom_site_aniso_U_23
_atom_site_aniso_U_13
_atom_site_aniso_U_12
Ni 0.0200(11) 0.0203(7) 0.0203(7) 0.000 0.000 0.000
N1 0.014(3) 0.023(3) 0.026(3) -0.003(2) 0.001(3) 0.004(3)
C1 0.025(4) 0.019(4) 0.025(4) 0.003(3) -0.009(3) 0.006(3)
C2 0.028(4) 0.020(4) 0.018(4) -0.003(3) -0.009(3) 0.005(3)
C2B 0.066(5) 0.043(5) 0.037(4) -0.028(4) -0.026(4) 0.024(4)
C2C 0.083(6) 0.057(6) 0.062(6) -0.022(5) -0.037(5) 0.041(5)
C2D 0.111(8) 0.046(5) 0.063(6) -0.003(5) -0.014(6) 0.027(6)
C2E 0.091(6) 0.052(5) 0.051(5) 0.007(4) 0.006(6) 0.016(5)
C2F 0.068(6) 0.019(4) 0.032(4) 0.002(3) 0.000(4) 0.014(4)
C3 0.014(4) 0.024(4) 0.018(4) -0.002(3) -0.004(3) 0.001(3)
C3A 0.035(4) 0.013(3) 0.021(4) 0.001(3) 0.003(3) 0.005(3)
C3B 0.035(5) 0.019(4) 0.025(4) -0.004(3) -0.006(3) 0.000(3)
C3C 0.049(5) 0.025(4) 0.025(4) 0.004(3) -0.014(4) 0.002(4)
C3D 0.058(6) 0.023(4) 0.019(4) 0.009(3) 0.007(4) 0.001(4)
C3E 0.038(5) 0.040(5) 0.056(6) 0.015(4) 0.026(5) -0.007(4)
C3F 0.030(5) 0.026(4) 0.046(5) 0.009(4) 0.003(4) -0.001(3)
C4 0.013(3) 0.019(4) 0.024(4) 0.004(3) 0.005(3) 0.002(3)
C5 0.015(4) 0.028(4) 0.025(4) -0.004(3) 0.002(3) 0.006(3)
C5A 0.028(4) 0.014(4) 0.033(4) 0.013(3) 0.013(3) 0.011(3)
C5B 0.046(5) 0.013(4) 0.028(4) -0.001(3) 0.013(4) 0.018(3)
C5C 0.089(8) 0.030(5) 0.022(4) 0.004(4) 0.000(5) 0.017(5)
C5D 0.067(7) 0.038(5) 0.037(5) 0.016(4) 0.031(5) 0.022(5)
C5E 0.035(5) 0.039(5) 0.071(7) 0.016(5) 0.022(5) 0.026(4)
C5F 0.037(5) 0.045(5) 0.036(5) 0.009(4) 0.004(4) 0.011(4)
C50 0.082(11) 0.042(8) 0.055(9) -0.002(7) -0.034(8) -0.018(8)
C52 0.036(7) 0.051(8) 0.065(9) -0.008(7) -0.029(7) 0.003(6)

loop_
_atom_site_label
_atom_site_type_symbol
_atom_site_fract_x
_atom_site_fract_y
_atom_site_fract_z
_atom_site_U_iso_or_equiv
_atom_site_thermal_displace_type
_atom_site_occupancy
_atom_site_calc_flag
_atom_site_refinement_flags
Ni Ni 0.0000 0.2500 0.2500 0.0202(5) Uani 1 d S
N1 N -0.00035(15) 0.22932(13) 0.29178(13) 0.0211(13) Uani 1 d .
C1 C 0.0120(2) 0.1984(2) 0.2985(2) 0.023(2) Uani 1 d .
C2 C 0.0083(2) 0.1918(2) 0.3331(2) 0.022(2) Uani 1 d .
C2A C 0.01778(12) 0.16366(11) 0.35321(12) 0.027(2) Uiso 1 d G
C2B C 0.05061(11) 0.15778(14) 0.35954(14) 0.049(2) Uani 1 d GU
H2B H 0.06685(13) 0.1715(2) 0.3502(2) 0.058 Uiso 1 calc R
C2C C 0.05967(13) 0.1319(2) 0.3795(2) 0.067(3) Uani 1 d GU
H2C H 0.08211(14) 0.1279(2) 0.3839(2) 0.081 Uiso 1 calc R
C2D C 0.0359(2) 0.11189(13) 0.39321(15) 0.073(3) Uani 1 d GU
H2D H 0.0421(2) 0.0942(2) 0.4069(2) 0.088 Uiso 1 calc R
C2E C 0.0031(2) 0.11776(12) 0.38688(14) 0.065(3) Uani 1 d GU
H2E H -0.0132(2) 0.1041(2) 0.3962(2) 0.078 Uiso 1 calc R
C2F C -0.00598(11) 0.14365(12) 0.36688(13) 0.040(2) Uani 1 d GU
H2F H -0.02842(11) 0.1477(2) 0.3626(2) 0.048 Uiso 1 calc R
C3 C -0.00917(15) 0.2181(2) 0.3461(2) 0.019(2) Uani 1 d .
C3A C -0.01844(10) 0.21932(12) 0.38131(8) 0.023(2) Uani 1 d G
C3B C 0.00626(8) 0.22138(11) 0.40450(10) 0.027(2) Uani 1 d G
H3B H 0.02832(8) 0.2238(2) 0.39775(14) 0.032 Uiso 1 calc R
C3C C -0.00131(11) 0.21984(12) 0.43755(9) 0.033(2) Uani 1 d G
H3C H 0.01558(14) 0.2213(2) 0.45340(11) 0.040 Uiso 1 calc R
C3D C -0.03358(13) 0.21624(13) 0.44742(8) 0.033(2) Uani 1 d G
H3D H -0.0388(2) 0.2152(2) 0.47001(9) 0.040 Uiso 1 calc R
C3E C -0.05829(9) 0.21418(13) 0.42424(12) 0.045(2) Uani 1 d G
H3E H -0.08035(10) 0.2117(2) 0.4310(2) 0.054 Uiso 1 calc R
C3F C -0.05072(9) 0.21572(13) 0.39118(11) 0.034(2) Uani 1 d G
H3F H -0.06761(11) 0.2143(2) 0.37534(14) 0.041 Uiso 1 calc R
C4 C -0.0124(2) 0.2418(2) 0.3200(2) 0.018(2) Uani 1 d .
C5 C -0.0209(2) 0.2746(2) 0.3242(2) 0.023(2) Uani 1 d .
C5A C -0.03753(11) 0.28493(12) 0.35536(9) 0.025(2) Uani 1 d G
C5B C -0.01939(9) 0.29488(12) 0.38227(11) 0.029(2) Uani 1 d G
H5B H 0.00379(9) 0.2949(2) 0.3813(2) 0.035 Uiso 1 calc R
C5C C -0.03516(14) 0.30482(13) 0.41064(9) 0.047(2) Uani 1 d G
H5C H -0.0228(2) 0.3116(2) 0.42902(12) 0.057 Uiso 1 calc R
C5D C -0.06907(14) 0.30480(13) 0.41210(11) 0.047(2) Uani 1 d G
H5D H -0.0798(2) 0.3116(2) 0.43148(13) 0.057 Uiso 1 calc R
C5E C -0.08721(10) 0.29485(14) 0.38519(14) 0.048(2) Uani 1 d G
H5E H -0.11039(10) 0.2948(2) 0.3862(2) 0.058 Uiso 1 calc R
C5F C -0.07144(10) 0.28491(13) 0.35682(11) 0.039(2) Uani 1 d G
H5F H -0.08384(14) 0.2781(2) 0.33843(14) 0.047 Uiso 1 calc R
C30 C -0.1497(11) 0.2127(11) 0.3985(12) 0.105(7) Uiso 0.35(2) d P
C30' C -0.1591(6) 0.2027(6) 0.4280(6) 0.105(7) Uiso 0.65(2) d P
C31 C -0.2040(8) 0.2258(8) 0.3788(8) 0.103(6) Uiso 0.50(2) d P
C31' C -0.2204(8) 0.2156(8) 0.4055(8) 0.103(6) Uiso 0.50(2) d P
C32 C -0.1720(4) 0.1819(4) 0.3978(4) 0.100 Uiso 1 d .
C33 C -0.2038(4) 0.1935(4) 0.3853(4) 0.100 Uiso 1 d .
C34 C -0.1964(4) 0.2475(4) 0.4109(4) 0.100 Uiso 1 d .
C35 C -0.1591(4) 0.2365(4) 0.4233(4) 0.100 Uiso 1 d .
Cl1 Cl -0.08741(11) 0.13661(11) 0.41246(11) 0.070 Uiso 0.63 d P
C40 C -0.1122(4) 0.1122(4) 0.3878(4) 0.070 Uiso 0.63 d SP
C50 C -0.0235(4) 0.0928(3) 0.4813(4) 0.060(4) Uani 0.67 d P
C51 C 0.0000 0.0751(7) 0.5000 0.100 Uiso 0.67 d SP
C52 C -0.0236(3) 0.1287(3) 0.4810(4) 0.051(4) Uani 0.67 d P
C53 C 0.0000 0.1443(7) 0.5000 0.100 Uiso 0.67 d SP
C54 C -0.2139(12) 0.2861(12) 0.2861(12) 0.090 Uiso 0.30(5) d SP
C55 C -0.2041(23) 0.2723(18) 0.3071(18) 0.090 Uiso 0.21(3) d P
C55' C -0.1827(17) 0.2765(13) 0.3073(12) 0.090 Uiso 0.29(3) d P
C56 C -0.1596(8) 0.2903(8) 0.3204(8) 0.090 Uiso 0.43(3) d P
C57 C -0.1685(6) 0.3315(6) 0.3315(6) 0.090 Uiso 0.61(4) d SP

loop_
_atom_type_symbol
_atom_type_description
_atom_type_scat_dispersion_real
_atom_type_scat_dispersion_imag
_atom_type_scat_source
C C 0.0181 0.0091 'International Tables Vol C Tables 4.2.6.8 and 6.1.1.4'
H H 0.0000 0.0000 'International Tables Vol C Tables 4.2.6.8 and 6.1.1.4'
N N 0.0311 0.0180 'International Tables Vol C Tables 4.2.6.8 and 6.1.1.4'
Ni Ni -3.0029 0.5091 'International Tables Vol C Tables 4.2.6.8 and 6.1.1.4'
Cl Cl 0.3639 0.7018 'International Tables Vol C Tables 4.2.6.8 and 6.1.1.4'

loop_
_geom_angle_atom_site_label_1
_geom_angle_atom_site_label_2
_geom_angle_atom_site_label_3
_geom_angle
_geom_angle_site_symmetry_1
_geom_angle_site_symmetry_3
N1 Ni N1 90.003(3) 67_454 28
N1 Ni N1 90.003(3) 67_454 .
N1 Ni N1 179.1(4) 28 .
N1 Ni N1 179.1(4) 67_454 90_445
N1 Ni N1 90.003(3) 28 90_445
N1 Ni N1 90.003(3) . 90_445
C4 N1 C1 107.9(5) . .
C4 N1 Ni 126.8(4) . .
C1 N1 Ni 125.3(4) . .
N1 C1 C5 124.2(6) . 67_454
N1 C1 C2 108.9(6) . .
C5 C1 C2 126.0(6) 67_454 .
C3 C2 C1 106.4(6) . .
C3 C2 C2A 121.8(6) . .
C1 C2 C2A 131.8(6) . .
C2B C2A C2F 120.0 . .
C2B C2A C2 119.8(4) . .
C2F C2A C2 120.2(4) . .
C2C C2B C2A 120.0 . .
C2B C2C C2D 120.0 . .
C2C C2D C2E 120.0 . .
C2F C2E C2D 120.0 . .
C2E C2F C2A 120.0 . .
C2 C3 C4 106.2(5) . .
C2 C3 C3A 121.6(6) . .
C4 C3 C3A 132.0(6) . .
C3B C3A C3F 120.0 . .
C3B C3A C3 118.5(3) . .
C3F C3A C3 121.3(3) . .
C3C C3B C3A 120.0 . .
C3B C3C C3D 120.0 . .
C3E C3D C3C 120.0 . .
C3D C3E C3F 120.0 . .
C3E C3F C3A 120.0 . .
N1 C4 C5 123.8(6) . .
N1 C4 C3 110.1(5) . .
C5 C4 C3 125.1(6) . .
C1 C5 C4 121.8(6) 90_445 .
C1 C5 C5A 119.0(6) 90_445 .
C4 C5 C5A 119.0(6) . .
C5B C5A C5F 120.0 . .
C5B C5A C5 120.8(4) . .
C5F C5A C5 119.2(4) . .
C5C C5B C5A 120.0 . .
C5B C5C C5D 120.0 . .
C5C C5D C5E 120.0 . .
C5F C5E C5D 120.0 . .
C5E C5F C5A 120.0 . .
C30' C30 C35 59.7(23) . .
C30' C30 C32 66.3(24) . .
C35 C30 C32 113.3(31) . .
C30 C30' C35 64.7(24) . .
C30 C30' C32 63.6(23) . .
C35 C30' C32 115.0(19) . .
C33 C31 C31' 62.6(20) . .
C33 C31 C34 112.1(23) . .
C31' C31 C34 66.9(20) . .
C31 C31' C33 58.8(20) . .
C31 C31' C34 64.4(19) . .
C33 C31' C34 107.5(21) . .
C33 C32 C30 105.3(20) . .
C33 C32 C30' 113.0(15) . .
C30 C32 C30' 50.1(18) . .
C31 C33 C31' 58.6(18) . .
C31 C33 C32 113.0(18) . .
C31' C33 C32 115.6(18) . .
C31 C34 C31' 48.7(15) . .
C31 C34 C35 106.0(15) . .
C31' C34 C35 111.9(15) . .
C30' C35 C30 55.6(21) . .
C30' C35 C34 108.0(15) . .
C30 C35 C34 102.1(21) . .
Cl1 C40 Cl1 109.1(10) . 54_455
Cl1 C40 Cl1 109.1(10) . 36
Cl1 C40 Cl1 109.1(10) 54_455 36
C51 C50 C52 120.9(14) . .
C50 C51 C50 118.9(22) . 3_556
C53 C52 C50 116.8(15) . .
C52 C53 C52 125.7(24) 3_556 .
C55 C54 C55 107.5(69) . 57_455
C55 C54 C55 107.5(69) . 77_455
C55 C54 C55 107.5(69) 57_455 77_455
C55 C54 C55' 75.1(54) . 57_455
C55 C54 C55' 32.8(48) 57_455 57_455
C55 C54 C55' 113.8(81) 77_455 57_455
C55 C54 C55' 32.7(48) . .
C55 C54 C55' 113.8(82) 57_455 .
C55 C54 C55' 75.1(54) 77_455 .
C55' C54 C55' 84.0(46) 57_455 .
C55 C54 C55' 113.8(81) . 77_455
C55 C54 C55' 75.1(54) 57_455 77_455
C55 C54 C55' 32.7(48) 77_455 77_455
C55' C54 C55' 84.0(46) 57_455 77_455
C55' C54 C55' 83.9(46) . 77_455
C55' C55 C54 105.3(98) . .
C55' C55 C55' 107.2(85) . 57_455
C54 C55 C55' 65.7(51) . 57_455
C55' C55 C55 112.3(67) . 57_455
C54 C55 C55 36.2(34) . 57_455
C55' C55 C55 29.7(33) 57_455 57_455
C55' C55 C55 69.4(78) . 77_455
C54 C55 C55 36.3(34) . 77_455
C55' C55 C55 81.9(33) 57_455 77_455
C55 C55 C55 60.000(9) 57_455 77_455
C55 C55' C56 148.1(81) . .
C55 C55' C54 41.9(63) . .
C56 C55' C54 138.0(48) . .
C55 C55' C55 80.9(88) . 77_455
C56 C55' C55 110.2(42) . 77_455
C54 C55' C55 39.2(30) . 77_455
C55' C56 C57 112.9(34) . .
C56 C57 C56 90.4(21) . 77_455
C56 C57 C56 90.4(21) . 57_455
C56 C57 C56 90.4(21) 77_455 57_455

loop_
_geom_bond_atom_site_label_1
_geom_bond_atom_site_label_2
_geom_bond_distance
_geom_bond_site_symmetry_2
Ni N1 1.909(5) 67_454
Ni N1 1.909(5) 28
Ni N1 1.909(5) .
Ni N1 1.909(5) 90_445
N1 C4 1.355(8) .
N1 C1 1.389(9) .
C1 C5 1.393(10) 67_454
C1 C2 1.451(10) .
C2 C3 1.398(9) .
C2 C2A 1.471(7) .
C2A C2B 1.39 .
C2A C2F 1.39 .
C2B C2C 1.39 .
C2C C2D 1.39 .
C2D C2E 1.39 .
C2E C2F 1.39 .
C3 C4 1.449(9) .
C3 C3A 1.492(7) .
C3A C3B 1.39 .
C3A C3F 1.39 .
C3B C3C 1.39 .
C3C C3D 1.39 .
C3D C3E 1.39 .
C3E C3F 1.39 .
C4 C5 1.400(10) .
C5 C1 1.393(10) 90_445
C5 C5A 1.508(8) .
C5A C5B 1.39 .
C5A C5F 1.39 .
C5B C5C 1.39 .
C5C C5D 1.39 .
C5D C5E 1.39 .
C5E C5F 1.39 .
C30 C30' 1.33(5) .
C30 C35 1.46(5) .
C30 C32 1.56(5) .
C30' C35 1.40(3) .
C30' C32 1.59(3) .
C31 C33 1.35(3) .
C31 C31' 1.35(4) .
C31 C34 1.62(3) .
C31' C33 1.40(3) .
C31' C34 1.65(3) .
C32 C33 1.48(2) .
C34 C35 1.67(2) .
Cl1 C40 1.746(12) .
C40 Cl1 1.746(12) 54_455
C40 Cl1 1.747(12) 36
C50 C51 1.43(2) .
C50 C52 1.47(2) .
C51 C50 1.43(2) 3_556
C52 C53 1.39(2) .
C53 C52 1.39(2) 3_556
C54 C55 1.11(8) .
C54 C55 1.11(8) 57_455
C54 C55 1.11(8) 77_455
C54 C55' 1.60(8) 57_455
C54 C55' 1.60(8) .
C54 C55' 1.60(9) 77_455
C55 C55' 0.90(8) .
C55 C55' 1.69(9) 57_455
C55 C55 1.79(13) 57_455
C55 C55 1.79(13) 77_455
C55' C56 1.23(6) .
C55' C55 1.69(9) 77_455
C56 C57 1.78(4) .
C57 C56 1.78(4) 77_455
C57 C56 1.78(4) 57_455
